data_4326419
loop_
_publ_author_name
'Christopher J. Snyder'
'Mary Jane Heeg'
'Charles H. Winter'

_publ_contact_author 'Prof. Charles H. Winter'
_publ_contact_author_address
; Department of Chemistry
     Wayne State University
 Detroit, Michigan 48202
 USA
;
_publ_contact_author_email chw@chem.wayne.edu
_publ_section_title
;
 Poly(pyrazolyl)aluminate Complexes Containing Aluminum-Hydrogen Bonds
;
_journal_name_full 'Inorganic Chemistry'
_journal_page_first 9210
_journal_page_last 9212
_journal_paper_doi 10.1021/ic201541c
_journal_volume 50
_journal_year 2011
_chemical_formula_sum 'C46 H54 Cl2 Co2 N4 O4'
_chemical_formula_weight 915.69
_chemical_name_systematic
; 
 ? 
;
_space_group_IT_number 14
_symmetry_cell_setting monoclinic
_symmetry_space_group_name_Hall '-P 2yn'
_symmetry_space_group_name_H-M 'P 1 21/n 1'
_atom_sites_solution_hydrogens geom
_atom_sites_solution_primary direct
_atom_sites_solution_secondary difmap
_audit_creation_method SHELXL-97
_cell_angle_alpha 90.00
_cell_angle_beta 99.310(5)
_cell_angle_gamma 90.00
_cell_formula_units_Z 4
_cell_length_a 11.1641(10)
_cell_length_b 12.7107(11)
_cell_length_c 30.885(3)
_cell_measurement_reflns_used 2940
_cell_measurement_temperature 100(2)
_cell_measurement_theta_max 18.8
_cell_measurement_theta_min 2.5
_cell_volume 4325.0(7)
_computing_cell_refinement 'Bruker APEX2'
_computing_data_collection 'Bruker APEX2'
_computing_data_reduction 'Bruker APEX2'
_computing_molecular_graphics SHELXTL-Plus
_computing_publication_material SHELXL-97
_computing_structure_refinement 'SHELXL-97 (Sheldrick, 1997)'
_computing_structure_solution 'SHELXS-97 (Sheldrick, 1990)'
_diffrn_ambient_temperature 100(2)
_diffrn_measured_fraction_theta_full 0.998
_diffrn_measured_fraction_theta_max 0.998
_diffrn_measurement_method 'Bruker APEX2'
_diffrn_radiation_monochromator graphite
_diffrn_radiation_source 'fine-focus sealed tube'
_diffrn_radiation_type MoK\a
_diffrn_radiation_wavelength 0.71073
_diffrn_reflns_av_R_equivalents 0.203
_diffrn_reflns_av_sigmaI/netI 0.1923
_diffrn_reflns_limit_h_max 14
_diffrn_reflns_limit_h_min -14
_diffrn_reflns_limit_k_max 16
_diffrn_reflns_limit_k_min 0
_diffrn_reflns_limit_l_max 41
_diffrn_reflns_limit_l_min 0
_diffrn_reflns_number 75662
_diffrn_reflns_theta_full 28.26
_diffrn_reflns_theta_max 28.26
_diffrn_reflns_theta_min 1.34
_exptl_absorpt_coefficient_mu 0.938
_exptl_absorpt_correction_T_max 0.8674
_exptl_absorpt_correction_T_min 0.6491
_exptl_absorpt_correction_type multi-scan
_exptl_absorpt_process_details 'SADABS, Sheldrick, 1997'
_exptl_crystal_colour blue
_exptl_crystal_density_diffrn 1.406
_exptl_crystal_description rod
_exptl_crystal_F_000 1912
_exptl_crystal_size_max 0.50
_exptl_crystal_size_mid 0.19
_exptl_crystal_size_min 0.16
_refine_diff_density_max 0.840
_refine_diff_density_min -0.504
_refine_diff_density_rms 0.104
_refine_ls_extinction_method none
_refine_ls_goodness_of_fit_ref 0.980
_refine_ls_hydrogen_treatment constr
_refine_ls_matrix_type full
_refine_ls_number_parameters 523
_refine_ls_number_reflns 10687
_refine_ls_number_restraints 0
_refine_ls_restrained_S_all 0.980
_refine_ls_R_factor_all 0.2062
_refine_ls_R_factor_gt 0.0770
_refine_ls_shift/su_max 0.000
_refine_ls_shift/su_mean 0.000
_refine_ls_structure_factor_coef Fsqd
_refine_ls_weighting_details 'calc w=1/[\s^2^(Fo^2^)+(0.0678P)^2^+0.0000P] where P=(Fo^2^+2Fc^2^)/3'
_refine_ls_weighting_scheme calc
_refine_ls_wR_factor_gt 0.1416
_refine_ls_wR_factor_ref 0.1882
_reflns_number_gt 4617
_reflns_number_total 10687
_reflns_threshold_expression >2sigma(I)
_cod_data_source_file ic201541c_si_002_1.cif
_cod_data_source_block arit
_cod_database_code 4326419

loop_
_symmetry_equiv_pos_as_xyz
'x, y, z'
'-x+1/2, y+1/2, -z+1/2'
'-x, -y, -z'
'x-1/2, -y-1/2, z-1/2'

loop_
_atom_site_label
_atom_site_type_symbol
_atom_site_fract_x
_atom_site_fract_y
_atom_site_fract_z
_atom_site_U_iso_or_equiv
_atom_site_adp_type
_atom_site_occupancy
_atom_site_symmetry_multiplicity
_atom_site_calc_flag
_atom_site_refinement_flags
Co1 Co 0.06096(7) 0.36109(6) 0.12445(2) 0.0290(2) Uani 1 1 d .
Co2 Co -0.15429(7) 0.17452(6) 0.10491(2) 0.0285(2) Uani 1 1 d .
Cl1 Cl 0.24777(13) 0.37009(12) 0.10548(5) 0.0349(4) Uani 1 1 d .
Cl2 Cl -0.16542(13) 0.02344(11) 0.06600(5) 0.0355(4) Uani 1 1 d .
N1 N -0.0928(4) 0.3904(3) 0.08259(14) 0.0303(11) Uani 1 1 d .
N2 N -0.1792(4) 0.3135(3) 0.07384(14) 0.0289(11) Uani 1 1 d .
C1 C -0.1381(5) 0.4804(4) 0.06338(18) 0.0331(14) Uani 1 1 d .
C2 C -0.2565(5) 0.4609(5) 0.04214(19) 0.0363(15) Uani 1 1 d .
H2 H -0.3102 0.5100 0.0259 0.044 Uiso 1 1 calc R
C3 C -0.2795(5) 0.3570(4) 0.04930(17) 0.0289(13) Uani 1 1 d .
C4 C -0.0659(6) 0.5774(4) 0.06380(18) 0.0354(15) Uani 1 1 d .
C5 C -0.1120(6) 0.6719(5) 0.0757(2) 0.0477(18) Uani 1 1 d .
H5 H -0.1905 0.6744 0.0838 0.057 Uiso 1 1 calc R
C6 C -0.0433(7) 0.7638(5) 0.0759(2) 0.053(2) Uani 1 1 d .
H6 H -0.0743 0.8284 0.0849 0.064 Uiso 1 1 calc R
C7 C 0.0689(7) 0.7612(5) 0.0631(2) 0.0486(19) Uani 1 1 d .
H7 H 0.1155 0.8237 0.0632 0.058 Uiso 1 1 calc R
C8 C 0.1131(6) 0.6674(5) 0.05035(19) 0.0470(18) Uani 1 1 d .
H8 H 0.1905 0.6654 0.0414 0.056 Uiso 1 1 calc R
C9 C 0.0457(6) 0.5750(5) 0.05034(18) 0.0416(17) Uani 1 1 d .
H9 H 0.0767 0.5107 0.0411 0.050 Uiso 1 1 calc R
C10 C -0.3849(5) 0.2922(4) 0.03054(17) 0.0308(14) Uani 1 1 d .
C11 C -0.5021(5) 0.3280(5) 0.03215(18) 0.0375(15) Uani 1 1 d .
H11 H -0.5137 0.3923 0.0466 0.045 Uiso 1 1 calc R
C12 C -0.6024(5) 0.2699(5) 0.01252(19) 0.0387(16) Uani 1 1 d .
H12 H -0.6822 0.2935 0.0143 0.046 Uiso 1 1 calc R
C13 C -0.5854(6) 0.1779(5) -0.00950(18) 0.0378(15) Uani 1 1 d .
H13 H -0.6536 0.1396 -0.0239 0.045 Uiso 1 1 calc R
C14 C -0.4698(5) 0.1417(5) -0.01062(18) 0.0368(15) Uani 1 1 d .
H14 H -0.4576 0.0769 -0.0246 0.044 Uiso 1 1 calc R
C15 C -0.3714(5) 0.2008(5) 0.00882(18) 0.0343(14) Uani 1 1 d .
H15 H -0.2919 0.1768 0.0069 0.041 Uiso 1 1 calc R
N3 N 0.0205(4) 0.2712(3) 0.17462(14) 0.0283(11) Uani 1 1 d .
N4 N -0.0634(4) 0.1910(3) 0.16675(14) 0.0288(11) Uani 1 1 d .
C16 C 0.0579(5) 0.2760(4) 0.21824(18) 0.0261(13) Uani 1 1 d .
C17 C -0.0025(5) 0.2014(4) 0.23901(18) 0.0301(14) Uani 1 1 d .
H17 H 0.0058 0.1888 0.2697 0.036 Uiso 1 1 calc R
C18 C -0.0774(5) 0.1487(4) 0.20604(18) 0.0316(14) Uani 1 1 d .
C19 C 0.1551(5) 0.3461(4) 0.24006(17) 0.0278(13) Uani 1 1 d .
C20 C 0.2618(5) 0.3599(4) 0.22432(18) 0.0316(14) Uani 1 1 d .
H20 H 0.2715 0.3291 0.1971 0.038 Uiso 1 1 calc R
C21 C 0.3569(5) 0.4187(5) 0.24771(19) 0.0373(15) Uani 1 1 d .
H21 H 0.4305 0.4281 0.2365 0.045 Uiso 1 1 calc R
C22 C 0.3422(6) 0.4627(5) 0.28712(19) 0.0374(15) Uani 1 1 d .
H22 H 0.4055 0.5036 0.3032 0.045 Uiso 1 1 calc R
C23 C 0.2366(6) 0.4476(5) 0.3033(2) 0.0440(17) Uani 1 1 d .
H23 H 0.2275 0.4773 0.3308 0.053 Uiso 1 1 calc R
C24 C 0.1431(5) 0.3897(4) 0.28004(18) 0.0352(15) Uani 1 1 d .
H24 H 0.0701 0.3799 0.2916 0.042 Uiso 1 1 calc R
C25 C -0.1484(5) 0.0518(4) 0.21073(19) 0.0323(14) Uani 1 1 d .
C26 C -0.1581(5) -0.0273(4) 0.17932(19) 0.0350(15) Uani 1 1 d .
H26 H -0.1267 -0.0170 0.1528 0.042 Uiso 1 1 calc R
C27 C -0.2138(6) -0.1214(5) 0.1868(2) 0.0386(15) Uani 1 1 d .
H27 H -0.2222 -0.1749 0.1651 0.046 Uiso 1 1 calc R
C28 C -0.2571(6) -0.1382(5) 0.2254(2) 0.0456(17) Uani 1 1 d .
H28 H -0.2936 -0.2037 0.2304 0.055 Uiso 1 1 calc R
C29 C -0.2478(6) -0.0601(5) 0.2569(2) 0.0435(17) Uani 1 1 d .
H29 H -0.2782 -0.0716 0.2835 0.052 Uiso 1 1 calc R
C30 C -0.1939(5) 0.0347(5) 0.2494(2) 0.0373(15) Uani 1 1 d .
H30 H -0.1880 0.0887 0.2710 0.045 Uiso 1 1 calc R
O1 O 0.0696(3) 0.5038(3) 0.15855(12) 0.0338(10) Uani 1 1 d .
C31 C -0.0256(6) 0.5393(5) 0.1811(2) 0.0412(16) Uani 1 1 d .
H31A H -0.0336 0.4921 0.2059 0.049 Uiso 1 1 calc R
H31B H -0.1041 0.5412 0.1609 0.049 Uiso 1 1 calc R
C32 C 0.0109(6) 0.6478(5) 0.1973(2) 0.058(2) Uani 1 1 d .
H32A H -0.0261 0.7019 0.1762 0.069 Uiso 1 1 calc R
H32B H -0.0141 0.6611 0.2261 0.069 Uiso 1 1 calc R
C33 C 0.1453(6) 0.6482(5) 0.2011(2) 0.0549(19) Uani 1 1 d .
H33A H 0.1842 0.6179 0.2294 0.066 Uiso 1 1 calc R
H33B H 0.1764 0.7204 0.1983 0.066 Uiso 1 1 calc R
C34 C 0.1670(5) 0.5811(4) 0.16365(19) 0.0360(15) Uani 1 1 d .
H34A H 0.1640 0.6236 0.1366 0.043 Uiso 1 1 calc R
H34B H 0.2472 0.5462 0.1702 0.043 Uiso 1 1 calc R
O2 O -0.3258(3) 0.1665(3) 0.12374(12) 0.0342(10) Uani 1 1 d .
C35 C -0.3677(6) 0.2443(5) 0.1517(2) 0.0481(18) Uani 1 1 d .
H35A H -0.3820 0.3123 0.1360 0.058 Uiso 1 1 calc R
H35B H -0.3070 0.2551 0.1784 0.058 Uiso 1 1 calc R
C36 C -0.4831(7) 0.2026(6) 0.1632(2) 0.062(2) Uani 1 1 d .
H36A H -0.5542 0.2374 0.1457 0.074 Uiso 1 1 calc R
H36B H -0.4862 0.2134 0.1948 0.074 Uiso 1 1 calc R
C37 C -0.4804(6) 0.0865(6) 0.1524(2) 0.061(2) Uani 1 1 d .
H37A H -0.4342 0.0461 0.1770 0.074 Uiso 1 1 calc R
H37B H -0.5635 0.0573 0.1454 0.074 Uiso 1 1 calc R
C38 C -0.4178(6) 0.0849(5) 0.1132(2) 0.0438(17) Uani 1 1 d .
H38A H -0.3803 0.0155 0.1097 0.053 Uiso 1 1 calc R
H38B H -0.4746 0.1022 0.0861 0.053 Uiso 1 1 calc R
O3 O 0.0437(3) 0.1955(3) 0.08953(11) 0.0272(9) Uani 1 1 d .
C39 C 0.1310(5) 0.1182(4) 0.10993(17) 0.0312(14) Uani 1 1 d .
H39A H 0.0890 0.0543 0.1180 0.037 Uiso 1 1 calc R
H39B H 0.1806 0.1475 0.1367 0.037 Uiso 1 1 calc R
C40 C 0.2091(5) 0.0927(5) 0.07611(18) 0.0384(16) Uani 1 1 d .
H40A H 0.2416 0.0202 0.0798 0.046 Uiso 1 1 calc R
H40B H 0.2774 0.1429 0.0774 0.046 Uiso 1 1 calc R
C41 C 0.1202(5) 0.1042(5) 0.03331(18) 0.0372(15) Uani 1 1 d .
H41A H 0.1632 0.1173 0.0082 0.045 Uiso 1 1 calc R
H41B H 0.0686 0.0408 0.0272 0.045 Uiso 1 1 calc R
C42 C 0.0469(5) 0.1980(5) 0.04262(17) 0.0343(14) Uani 1 1 d .
H42A H 0.0853 0.2638 0.0345 0.041 Uiso 1 1 calc R
H42B H -0.0363 0.1938 0.0258 0.041 Uiso 1 1 calc R
O4 O 0.6108(5) 0.6668(4) 0.14899(16) 0.0742(16) Uani 1 1 d .
C43 C 0.5433(7) 0.7570(6) 0.1306(2) 0.060(2) Uani 1 1 d .
H43A H 0.5827 0.7897 0.1075 0.072 Uiso 1 1 calc R
H43B H 0.5370 0.8101 0.1536 0.072 Uiso 1 1 calc R
C44 C 0.4202(6) 0.7146(6) 0.1118(2) 0.057(2) Uani 1 1 d .
H44A H 0.3676 0.7085 0.1345 0.069 Uiso 1 1 calc R
H44B H 0.3796 0.7597 0.0876 0.069 Uiso 1 1 calc R
C45 C 0.4498(7) 0.6088(6) 0.0952(2) 0.067(2) Uani 1 1 d .
H45A H 0.4769 0.6143 0.0663 0.081 Uiso 1 1 calc R
H45B H 0.3791 0.5609 0.0927 0.081 Uiso 1 1 calc R
C46 C 0.5551(8) 0.5705(6) 0.1314(2) 0.072(3) Uani 1 1 d .
H46A H 0.5232 0.5296 0.1544 0.087 Uiso 1 1 calc R
H46B H 0.6137 0.5264 0.1186 0.087 Uiso 1 1 calc R

loop_
_atom_site_aniso_label
_atom_site_aniso_U_11
_atom_site_aniso_U_22
_atom_site_aniso_U_33
_atom_site_aniso_U_23
_atom_site_aniso_U_13
_atom_site_aniso_U_12
Co1 0.0293(4) 0.0270(4) 0.0278(4) 0.0004(3) -0.0045(3) -0.0024(3)
Co2 0.0296(4) 0.0247(4) 0.0281(4) -0.0009(3) -0.0048(3) -0.0012(3)
Cl1 0.0333(8) 0.0360(8) 0.0338(8) -0.0027(7) 0.0009(6) -0.0032(7)
Cl2 0.0398(9) 0.0271(8) 0.0364(8) -0.0057(7) -0.0033(7) -0.0006(7)
N1 0.033(3) 0.025(3) 0.030(3) -0.003(2) -0.004(2) -0.001(2)
N2 0.031(3) 0.021(2) 0.030(3) -0.002(2) -0.009(2) -0.002(2)
C1 0.038(4) 0.028(3) 0.029(3) 0.002(3) -0.008(3) 0.002(3)
C2 0.031(3) 0.034(4) 0.039(4) 0.001(3) -0.010(3) 0.008(3)
C3 0.031(3) 0.023(3) 0.030(3) 0.003(3) -0.004(3) 0.001(3)
C4 0.047(4) 0.025(3) 0.029(3) 0.001(3) -0.010(3) -0.002(3)
C5 0.053(4) 0.030(4) 0.052(4) 0.003(3) -0.016(3) -0.001(3)
C6 0.078(6) 0.023(4) 0.046(4) 0.005(3) -0.027(4) -0.001(4)
C7 0.070(5) 0.030(4) 0.037(4) 0.010(3) -0.020(4) -0.019(4)
C8 0.057(4) 0.049(4) 0.029(3) 0.007(3) -0.012(3) -0.023(4)
C9 0.050(4) 0.037(4) 0.031(3) 0.011(3) -0.015(3) -0.011(3)
C10 0.041(4) 0.023(3) 0.024(3) -0.001(2) -0.006(3) -0.002(3)
C11 0.040(4) 0.033(3) 0.034(3) 0.005(3) -0.009(3) 0.001(3)
C12 0.025(3) 0.050(4) 0.038(4) 0.008(3) -0.005(3) 0.000(3)
C13 0.042(4) 0.038(4) 0.029(3) 0.007(3) -0.008(3) -0.007(3)
C14 0.044(4) 0.032(3) 0.031(3) -0.001(3) -0.003(3) 0.002(3)
C15 0.032(3) 0.039(4) 0.030(3) -0.001(3) -0.002(3) -0.001(3)
N3 0.029(3) 0.025(3) 0.029(3) -0.003(2) 0.000(2) -0.002(2)
N4 0.028(3) 0.025(3) 0.031(3) -0.002(2) 0.000(2) -0.001(2)
C16 0.025(3) 0.023(3) 0.030(3) 0.000(3) 0.002(2) 0.003(2)
C17 0.030(3) 0.029(3) 0.030(3) 0.000(3) -0.001(3) 0.002(3)
C18 0.031(3) 0.028(3) 0.035(3) 0.003(3) 0.001(3) 0.003(3)
C19 0.028(3) 0.024(3) 0.027(3) 0.004(2) -0.007(3) -0.003(2)
C20 0.033(3) 0.033(3) 0.025(3) -0.001(3) -0.005(3) 0.001(3)
C21 0.029(3) 0.042(4) 0.037(4) 0.005(3) -0.006(3) -0.001(3)
C22 0.033(4) 0.036(4) 0.040(4) -0.006(3) -0.007(3) -0.002(3)
C23 0.044(4) 0.042(4) 0.042(4) -0.010(3) -0.007(3) 0.000(3)
C24 0.033(4) 0.038(4) 0.035(3) -0.005(3) 0.004(3) -0.008(3)
C25 0.030(3) 0.027(3) 0.037(4) 0.008(3) -0.004(3) 0.005(3)
C26 0.034(3) 0.030(3) 0.038(4) 0.005(3) -0.004(3) -0.001(3)
C27 0.042(4) 0.027(3) 0.043(4) 0.001(3) -0.005(3) -0.001(3)
C28 0.041(4) 0.034(4) 0.063(5) 0.014(4) 0.010(3) -0.010(3)
C29 0.041(4) 0.042(4) 0.049(4) 0.014(3) 0.014(3) 0.006(3)
C30 0.037(4) 0.032(4) 0.043(4) 0.002(3) 0.005(3) 0.000(3)
O1 0.036(2) 0.029(2) 0.033(2) -0.0030(18) -0.0047(19) -0.0017(18)
C31 0.040(4) 0.038(4) 0.044(4) -0.013(3) 0.002(3) 0.008(3)
C32 0.058(5) 0.046(4) 0.065(5) -0.020(4) -0.003(4) 0.008(4)
C33 0.062(5) 0.042(4) 0.056(5) -0.013(4) -0.004(4) -0.006(4)
C34 0.037(4) 0.028(3) 0.039(4) 0.000(3) -0.006(3) -0.005(3)
O2 0.034(2) 0.034(2) 0.033(2) -0.0048(19) 0.0010(18) -0.0017(19)
C35 0.040(4) 0.060(5) 0.043(4) -0.009(4) 0.001(3) 0.012(3)
C36 0.052(5) 0.080(6) 0.055(5) 0.013(4) 0.017(4) 0.023(4)
C37 0.037(4) 0.085(6) 0.058(5) 0.026(4) -0.008(4) -0.012(4)
C38 0.037(4) 0.049(4) 0.044(4) -0.002(3) 0.003(3) -0.013(3)
O3 0.033(2) 0.026(2) 0.020(2) -0.0014(16) -0.0015(16) 0.0049(17)
C39 0.034(3) 0.026(3) 0.030(3) 0.001(3) -0.004(3) 0.005(3)
C40 0.039(4) 0.031(3) 0.042(4) -0.004(3) -0.006(3) 0.003(3)
C41 0.039(4) 0.040(4) 0.032(3) -0.008(3) 0.003(3) -0.002(3)
C42 0.032(3) 0.044(4) 0.027(3) -0.004(3) 0.003(3) 0.000(3)
O4 0.090(4) 0.062(4) 0.060(3) 0.003(3) -0.021(3) -0.011(3)
C43 0.073(5) 0.052(5) 0.050(5) -0.003(4) -0.007(4) -0.010(4)
C44 0.054(5) 0.066(5) 0.048(4) 0.003(4) -0.004(4) -0.017(4)
C45 0.074(6) 0.069(6) 0.054(5) -0.006(4) -0.007(4) -0.027(4)
C46 0.101(7) 0.046(5) 0.056(5) -0.005(4) -0.027(5) -0.017(4)

loop_
_atom_type_symbol
_atom_type_description
_atom_type_scat_dispersion_real
_atom_type_scat_dispersion_imag
_atom_type_scat_source
C C 0.0033 0.0016 'International Tables Vol C Tables 4.2.6.8 and 6.1.1.4'
H H 0.0000 0.0000 'International Tables Vol C Tables 4.2.6.8 and 6.1.1.4'
N N 0.0061 0.0033 'International Tables Vol C Tables 4.2.6.8 and 6.1.1.4'
Cl Cl 0.1484 0.1585 'International Tables Vol C Tables 4.2.6.8 and 6.1.1.4'
O O 0.0106 0.0060 'International Tables Vol C Tables 4.2.6.8 and 6.1.1.4'
Co Co 0.3494 0.9721 'International Tables Vol C Tables 4.2.6.8 and 6.1.1.4'

loop_
_geom_angle_atom_site_label_1
_geom_angle_atom_site_label_2
_geom_angle_atom_site_label_3
_geom_angle
N1 Co1 N3 108.81(18)
N1 Co1 O1 97.36(16)
N3 Co1 O1 95.82(16)
N1 Co1 Cl1 123.52(14)
N3 Co1 Cl1 123.66(13)
O1 Co1 Cl1 96.74(12)
N1 Co1 O3 82.72(15)
N3 Co1 O3 80.52(15)
O1 Co1 O3 176.13(14)
Cl1 Co1 O3 86.40(10)
N2 Co2 N4 111.67(17)
N2 Co2 O2 96.52(17)
N4 Co2 O2 94.84(17)
N2 Co2 Cl2 120.15(13)
N4 Co2 Cl2 124.52(13)
O2 Co2 Cl2 97.63(11)
N2 Co2 O3 82.26(16)
N4 Co2 O3 80.48(15)
O2 Co2 O3 174.26(13)
Cl2 Co2 O3 87.80(9)
C1 N1 N2 108.5(4)
C1 N1 Co1 131.4(4)
N2 N1 Co1 119.7(3)
C3 N2 N1 108.0(4)
C3 N2 Co2 131.3(4)
N1 N2 Co2 119.7(3)
N1 C1 C2 108.4(5)
N1 C1 C4 122.7(5)
C2 C1 C4 128.8(5)
C3 C2 C1 106.4(5)
N2 C3 C2 108.7(5)
N2 C3 C10 121.5(5)
C2 C3 C10 129.3(5)
C9 C4 C5 119.6(6)
C9 C4 C1 120.1(6)
C5 C4 C1 120.3(6)
C4 C5 C6 120.1(7)
C7 C6 C5 120.2(7)
C8 C7 C6 119.4(6)
C7 C8 C9 120.8(7)
C4 C9 C8 119.8(7)
C15 C10 C11 118.4(5)
C15 C10 C3 121.7(5)
C11 C10 C3 119.7(5)
C12 C11 C10 120.2(6)
C13 C12 C11 119.9(6)
C14 C13 C12 119.9(6)
C13 C14 C15 119.3(6)
C10 C15 C14 122.2(6)
C16 N3 N4 107.6(4)
C16 N3 Co1 131.8(4)
N4 N3 Co1 120.6(3)
C18 N4 N3 107.9(4)
C18 N4 Co2 133.6(4)
N3 N4 Co2 117.8(3)
N3 C16 C17 109.8(5)
N3 C16 C19 124.7(5)
C17 C16 C19 125.4(5)
C16 C17 C18 105.9(5)
N4 C18 C17 108.9(5)
N4 C18 C25 123.7(5)
C17 C18 C25 126.8(5)
C20 C19 C24 118.8(5)
C20 C19 C16 122.1(5)
C24 C19 C16 118.7(5)
C19 C20 C21 121.1(5)
C22 C21 C20 119.1(6)
C23 C22 C21 120.0(6)
C22 C23 C24 120.7(6)
C23 C24 C19 120.3(6)
C30 C25 C26 119.4(5)
C30 C25 C18 119.3(5)
C26 C25 C18 121.0(5)
C27 C26 C25 119.6(6)
C28 C27 C26 120.7(6)
C27 C28 C29 120.1(6)
C28 C29 C30 119.7(6)
C29 C30 C25 120.5(6)
C31 O1 C34 109.5(4)
C31 O1 Co1 122.7(3)
C34 O1 Co1 127.8(3)
O1 C31 C32 105.6(5)
C33 C32 C31 104.2(5)
C32 C33 C34 103.1(5)
O1 C34 C33 105.0(5)
C35 O2 C38 109.7(5)
C35 O2 Co2 122.3(4)
C38 O2 Co2 128.0(4)
O2 C35 C36 106.1(6)
C35 C36 C37 104.2(6)
C38 C37 C36 102.7(5)
O2 C38 C37 102.4(5)
C42 O3 C39 108.9(4)
C42 O3 Co2 112.3(3)
C39 O3 Co2 115.0(3)
C42 O3 Co1 115.0(3)
C39 O3 Co1 113.9(3)
Co2 O3 Co1 91.09(12)
O3 C39 C40 105.6(4)
C39 C40 C41 102.3(5)
C42 C41 C40 102.0(4)
O3 C42 C41 106.0(4)
C43 O4 C46 111.3(5)
O4 C43 C44 104.8(6)
C45 C44 C43 102.5(6)
C44 C45 C46 102.6(6)
O4 C46 C45 103.5(6)

loop_
_geom_bond_atom_site_label_1
_geom_bond_atom_site_label_2
_geom_bond_distance
Co1 N1 2.010(4)
Co1 N3 2.034(5)
Co1 O1 2.092(4)
Co1 Cl1 2.2586(17)
Co1 O3 2.358(3)
Co2 N2 2.008(4)
Co2 N4 2.023(4)
Co2 O2 2.091(4)
Co2 Cl2 2.2580(15)
Co2 O3 2.350(4)
N1 C1 1.348(6)
N1 N2 1.369(6)
N2 C3 1.365(6)
C1 C2 1.399(8)
C1 C4 1.473(8)
C2 C3 1.371(8)
C3 C10 1.476(7)
C4 C9 1.376(8)
C4 C5 1.380(8)
C5 C6 1.397(9)
C6 C7 1.373(9)
C7 C8 1.372(9)
C8 C9 1.395(8)
C10 C15 1.361(7)
C10 C11 1.394(8)
C11 C12 1.396(8)
C12 C13 1.381(8)
C13 C14 1.376(8)
C14 C15 1.385(8)
N3 C16 1.346(6)
N3 N4 1.379(6)
N4 C18 1.359(7)
C16 C17 1.380(7)
C16 C19 1.479(7)
C17 C18 1.382(7)
C18 C25 1.486(8)
C19 C20 1.369(8)
C19 C24 1.380(8)
C20 C21 1.400(7)
C21 C22 1.373(8)
C22 C23 1.366(8)
C23 C24 1.380(8)
C25 C30 1.389(8)
C25 C26 1.389(8)
C26 C27 1.385(8)
C27 C28 1.372(8)
C28 C29 1.381(9)
C29 C30 1.383(8)
O1 C31 1.435(7)
O1 C34 1.455(6)
C31 C32 1.500(8)
C32 C33 1.486(9)
C33 C34 1.487(8)
O2 C35 1.439(7)
O2 C38 1.459(7)
C35 C36 1.489(9)
C36 C37 1.515(10)
C37 C38 1.493(9)
O3 C42 1.455(6)
O3 C39 1.454(6)
C39 C40 1.500(8)
C40 C41 1.526(7)
C41 C42 1.500(8)
O4 C43 1.437(8)
O4 C46 1.439(8)
C43 C44 1.503(9)
C44 C45 1.494(10)
C45 C46 1.564(9)

loop_
_geom_torsion_atom_site_label_1
_geom_torsion_atom_site_label_2
_geom_torsion_atom_site_label_3
_geom_torsion_atom_site_label_4
_geom_torsion
N3 Co1 N1 C1 133.0(5)
O1 Co1 N1 C1 34.3(5)
Cl1 Co1 N1 C1 -68.9(5)
O3 Co1 N1 C1 -149.6(5)
N3 Co1 N1 N2 -38.2(4)
O1 Co1 N1 N2 -136.9(4)
Cl1 Co1 N1 N2 120.0(4)
O3 Co1 N1 N2 39.2(4)
C1 N1 N2 C3 -0.7(6)
Co1 N1 N2 C3 172.4(4)
C1 N1 N2 Co2 -170.4(4)
Co1 N1 N2 Co2 2.7(5)
N4 Co2 N2 C3 -133.4(5)
O2 Co2 N2 C3 -35.6(5)
Cl2 Co2 N2 C3 67.2(5)
O3 Co2 N2 C3 150.1(5)
N4 Co2 N2 N1 33.5(4)
O2 Co2 N2 N1 131.4(4)
Cl2 Co2 N2 N1 -125.9(4)
O3 Co2 N2 N1 -43.0(4)
N2 N1 C1 C2 0.5(7)
Co1 N1 C1 C2 -171.5(4)
N2 N1 C1 C4 -175.8(5)
Co1 N1 C1 C4 12.2(9)
N1 C1 C2 C3 -0.1(7)
C4 C1 C2 C3 175.9(6)
N1 N2 C3 C2 0.6(6)
Co2 N2 C3 C2 168.7(4)
N1 N2 C3 C10 173.7(5)
Co2 N2 C3 C10 -18.2(8)
C1 C2 C3 N2 -0.3(7)
C1 C2 C3 C10 -172.7(6)
N1 C1 C4 C9 51.9(8)
C2 C1 C4 C9 -123.6(7)
N1 C1 C4 C5 -131.1(6)
C2 C1 C4 C5 53.4(9)
C9 C4 C5 C6 -2.8(9)
C1 C4 C5 C6 -179.8(5)
C4 C5 C6 C7 1.8(9)
C5 C6 C7 C8 -0.3(9)
C6 C7 C8 C9 -0.2(9)
C5 C4 C9 C8 2.3(8)
C1 C4 C9 C8 179.3(5)
C7 C8 C9 C4 -0.8(9)
N2 C3 C10 C15 -47.2(8)
C2 C3 C10 C15 124.3(7)
N2 C3 C10 C11 137.4(6)
C2 C3 C10 C11 -51.1(9)
C15 C10 C11 C12 1.2(8)
C3 C10 C11 C12 176.7(5)
C10 C11 C12 C13 -1.6(9)
C11 C12 C13 C14 2.5(9)
C12 C13 C14 C15 -2.8(9)
C11 C10 C15 C14 -1.6(9)
C3 C10 C15 C14 -177.0(5)
C13 C14 C15 C10 2.4(9)
N1 Co1 N3 C16 -136.9(5)
O1 Co1 N3 C16 -37.0(5)
Cl1 Co1 N3 C16 65.1(5)
O3 Co1 N3 C16 144.2(5)
N1 Co1 N3 N4 39.8(4)
O1 Co1 N3 N4 139.7(4)
Cl1 Co1 N3 N4 -118.2(3)
O3 Co1 N3 N4 -39.0(4)
C16 N3 N4 C18 0.9(6)
Co1 N3 N4 C18 -176.6(4)
C16 N3 N4 Co2 172.3(3)
Co1 N3 N4 Co2 -5.1(5)
N2 Co2 N4 C18 137.1(5)
O2 Co2 N4 C18 38.1(5)
Cl2 Co2 N4 C18 -64.6(6)
O3 Co2 N4 C18 -145.2(5)
N2 Co2 N4 N3 -31.6(4)
O2 Co2 N4 N3 -130.6(4)
Cl2 Co2 N4 N3 126.7(3)
O3 Co2 N4 N3 46.1(4)
N4 N3 C16 C17 -1.2(6)
Co1 N3 C16 C17 175.8(4)
N4 N3 C16 C19 174.9(5)
Co1 N3 C16 C19 -8.0(8)
N3 C16 C17 C18 1.1(6)
C19 C16 C17 C18 -175.0(5)
N3 N4 C18 C17 -0.1(6)
Co2 N4 C18 C17 -169.7(4)
N3 N4 C18 C25 -172.0(5)
Co2 N4 C18 C25 18.5(9)
C16 C17 C18 N4 -0.6(6)
C16 C17 C18 C25 170.9(6)
N3 C16 C19 C20 -43.4(8)
C17 C16 C19 C20 132.2(6)
N3 C16 C19 C24 143.8(5)
C17 C16 C19 C24 -40.7(8)
C24 C19 C20 C21 -1.2(8)
C16 C19 C20 C21 -174.0(5)
C19 C20 C21 C22 0.2(8)
C20 C21 C22 C23 0.9(9)
C21 C22 C23 C24 -1.0(9)
C22 C23 C24 C19 0.0(9)
C20 C19 C24 C23 1.0(8)
C16 C19 C24 C23 174.1(5)
N4 C18 C25 C30 -157.3(5)
C17 C18 C25 C30 32.4(9)
N4 C18 C25 C26 30.2(8)
C17 C18 C25 C26 -140.1(6)
C30 C25 C26 C27 0.6(8)
C18 C25 C26 C27 173.1(5)
C25 C26 C27 C28 -1.5(9)
C26 C27 C28 C29 1.4(9)
C27 C28 C29 C30 -0.4(9)
C28 C29 C30 C25 -0.5(9)
C26 C25 C30 C29 0.3(9)
C18 C25 C30 C29 -172.3(5)
N1 Co1 O1 C31 58.3(4)
N3 Co1 O1 C31 -51.5(4)
Cl1 Co1 O1 C31 -176.5(4)
O3 Co1 O1 C31 -33(2)
N1 Co1 O1 C34 -121.7(4)
N3 Co1 O1 C34 128.5(4)
Cl1 Co1 O1 C34 3.5(4)
O3 Co1 O1 C34 147.5(19)
C34 O1 C31 C32 5.1(6)
Co1 O1 C31 C32 -174.9(4)
O1 C31 C32 C33 -25.2(7)
C31 C32 C33 C34 35.1(7)
C31 O1 C34 C33 17.0(6)
Co1 O1 C34 C33 -163.0(4)
C32 C33 C34 O1 -32.1(6)
N2 Co2 O2 C35 -60.6(4)
N4 Co2 O2 C35 51.9(4)
Cl2 Co2 O2 C35 177.7(4)
O3 Co2 O2 C35 16.7(16)
N2 Co2 O2 C38 121.7(4)
N4 Co2 O2 C38 -125.8(4)
Cl2 Co2 O2 C38 0.0(4)
O3 Co2 O2 C38 -161.0(12)
C38 O2 C35 C36 7.0(6)
Co2 O2 C35 C36 -171.1(4)
O2 C35 C36 C37 17.2(7)
C35 C36 C37 C38 -34.3(7)
C35 O2 C38 C37 -28.6(6)
Co2 O2 C38 C37 149.4(4)
C36 C37 C38 O2 38.0(6)
N2 Co2 O3 C42 -62.7(3)
N4 Co2 O3 C42 -176.4(3)
O2 Co2 O3 C42 -140.7(13)
Cl2 Co2 O3 C42 58.1(3)
N2 Co2 O3 C39 172.1(3)
N4 Co2 O3 C39 58.5(3)
O2 Co2 O3 C39 94.1(14)
Cl2 Co2 O3 C39 -67.1(3)
N2 Co2 O3 Co1 54.94(14)
N4 Co2 O3 Co1 -58.68(15)
O2 Co2 O3 Co1 -23.1(14)
Cl2 Co2 O3 Co1 175.77(9)
N1 Co1 O3 C42 61.1(4)
N3 Co1 O3 C42 171.6(4)
O1 Co1 O3 C42 152.4(19)
Cl1 Co1 O3 C42 -63.4(3)
N1 Co1 O3 C39 -172.3(4)
N3 Co1 O3 C39 -61.7(3)
O1 Co1 O3 C39 -81(2)
Cl1 Co1 O3 C39 63.3(3)
N1 Co1 O3 Co2 -54.22(16)
N3 Co1 O3 Co2 56.32(15)
O1 Co1 O3 Co2 37(2)
Cl1 Co1 O3 Co2 -178.68(10)
C42 O3 C39 C40 13.7(6)
Co2 O3 C39 C40 140.6(3)
Co1 O3 C39 C40 -116.1(4)
O3 C39 C40 C41 -32.6(6)
C39 C40 C41 C42 38.7(6)
C39 O3 C42 C41 11.4(6)
Co2 O3 C42 C41 -117.0(4)
Co1 O3 C42 C41 140.7(4)
C40 C41 C42 O3 -31.2(6)
C46 O4 C43 C44 18.2(8)
O4 C43 C44 C45 -35.5(7)
C43 C44 C45 C46 38.3(7)
C43 O4 C46 C45 5.9(8)
C44 C45 C46 O4 -27.8(8)
